data_7042642
loop_
_publ_author_name
'Cui, Yu'
'Chen, Zi-Man'
'Jiang, Xuan-Feng'
'Tong, Jin'
'Yu, Shu-Yan'

_publ_section_title
;
 Self-Assembly and Anion sensing of Metal-organic [M6L2] Cages from
 Fluorescent Triphenylamine Tri-pyrazoles with Dipalladium(II,II) Corners
;
_journal_name_full 'Dalton Trans.'
_journal_paper_doi 10.1039/C7DT00179G
_journal_year 2017
_chemical_formula_moiety 'C126 H84 N26 Pd6, 6(F6 P)'
_chemical_formula_sum 'C126 H84 F36 N26 P6 Pd6'
_chemical_formula_weight 3470.41
_space_group_crystal_system hexagonal
_space_group_IT_number 175
_space_group_name_Hall '-P 6'
_space_group_name_H-M_alt 'P 6/m'
_symmetry_space_group_name_Hall '-P 6'
_symmetry_space_group_name_H-M 'P 6/m'
_atom_sites_solution_hydrogens geom
_audit_creation_date 2016-10-10
_audit_creation_method
;
Olex2 1.2-beta
(compiled 2016.09.09 svn.r3337 for OlexSys, GUI svn.r5227)
;
_audit_update_record
;
2017-03-23 deposited with the CCDC.
2017-04-04 downloaded from the CCDC.
;
_cell_angle_alpha 90
_cell_angle_beta 90
_cell_angle_gamma 120
_cell_formula_units_Z 2
_cell_length_a 29.983(4)
_cell_length_b 29.983(4)
_cell_length_c 11.399(2)
_cell_measurement_reflns_used 2016
_cell_measurement_temperature 291.15
_cell_measurement_theta_max 20
_cell_measurement_theta_min 2
_cell_volume 8875(2)
_computing_cell_refinement 'SAINT v8.34A (Bruker, 2013)'
_computing_data_collection 'Bruker APEX2'
_computing_data_reduction 'Bruker SAINT'
_computing_molecular_graphics 'Bruker SHELXTL'
_computing_publication_material 'Bruker SHELXTL'
_computing_structure_refinement 'ShelXL (Sheldrick, 2015)'
_computing_structure_solution 'SHELXS-97 (Sheldrick 2008)'
_diffrn_ambient_temperature 291.15
_diffrn_measured_fraction_theta_full 0.999
_diffrn_measured_fraction_theta_max 0.999
_diffrn_measurement_device_type 'CCD Area Detector'
_diffrn_radiation_type MoK\a
_diffrn_radiation_wavelength 0.71073
_diffrn_reflns_av_R_equivalents 0.1010
_diffrn_reflns_av_unetI/netI 0.0517
_diffrn_reflns_Laue_measured_fraction_full 0.999
_diffrn_reflns_Laue_measured_fraction_max 0.999
_diffrn_reflns_limit_h_max 31
_diffrn_reflns_limit_h_min -36
_diffrn_reflns_limit_k_max 36
_diffrn_reflns_limit_k_min -33
_diffrn_reflns_limit_l_max 13
_diffrn_reflns_limit_l_min -13
_diffrn_reflns_number 44418
_diffrn_reflns_point_group_measured_fraction_full 0.999
_diffrn_reflns_point_group_measured_fraction_max 0.999
_diffrn_reflns_theta_full 25.242
_diffrn_reflns_theta_max 25.682
_diffrn_reflns_theta_min 2.244
_exptl_absorpt_coefficient_mu 0.732
_exptl_absorpt_correction_type none
_exptl_crystal_colour yellow
_exptl_crystal_colour_primary yellow
_exptl_crystal_density_diffrn 1.299
_exptl_crystal_description block
_exptl_crystal_F_000 3424
_exptl_crystal_size_max 0.23
_exptl_crystal_size_mid 0.13
_exptl_crystal_size_min 0.12
_refine_diff_density_max 2.862
_refine_diff_density_min -2.185
_refine_diff_density_rms 0.172
_refine_ls_extinction_method none
_refine_ls_goodness_of_fit_ref 1.035
_refine_ls_hydrogen_treatment constr
_refine_ls_matrix_type full
_refine_ls_number_parameters 350
_refine_ls_number_reflns 5921
_refine_ls_number_restraints 141
_refine_ls_restrained_S_all 1.075
_refine_ls_R_factor_all 0.1039
_refine_ls_R_factor_gt 0.0779
_refine_ls_shift/su_max 0.001
_refine_ls_shift/su_mean 0.000
_refine_ls_structure_factor_coef Fsqd
_refine_ls_weighting_details 'w=1/[\s^2^(Fo^2^)+(0.1347P)^2^+66.7061P] where P=(Fo^2^+2Fc^2^)/3'
_refine_ls_weighting_scheme calc
_refine_ls_wR_factor_gt 0.2119
_refine_ls_wR_factor_ref 0.2383
_reflns_Friedel_coverage 0.000
_reflns_number_gt 4392
_reflns_number_total 5921
_reflns_threshold_expression 'I > 2\s(I)'
_cod_data_source_file c7dt00179g2.cif
_cod_data_source_block jxf111_sq
_cod_original_cell_volume 8875(3)
_cod_database_code 7042642
_shelx_space_group_comment
;
The symmetry employed for this shelxl refinement is uniquely defined
by the following loop, which should always be used as a source of
symmetry information in preference to the above space-group names.
They are only intended as comments.
;
_olex2_refinement_description
;
1. Fixed Uiso
 At 1.2 times of:
  All C(H) groups
2. Restrained distances
 P1-F2
 1.7 with sigma of 0.02
 C16-C18A
 2.4 with sigma of 0.02
 C17-C18A
 1.4 with sigma of 0.02
 C18A-C19A
 1.4 with sigma of 0.02
 F2-F8
 3 with sigma of 0.02
 F1-P1
 1.7 with sigma of 0.02
 F1-F2 \\sim F2-F5
 with sigma of 0.02
 F4-F3 \\sim F3-F2
 with sigma of 0.02
 F8-F6 \\sim F6-F10
 with sigma of 0.02
3. Rigid body (RIGU) restrains
 P1, P2, F3, F4, F1, F2, F5, F6, F7, F8, F9, F10
 with sigma for 1-2 distances of 0.004 and sigma for 1-3 distances of 0.004
 C20A, C20, C19, C19A, C18A, C18, C17, N5
 with sigma for 1-2 distances of 0.004 and sigma for 1-3 distances of 0.004
4. Others
 Sof(C18A)=Sof(H18A)=Sof(C19A)=Sof(H19A)=Sof(C20A)=Sof(H20A)=1-FVAR(1)
 Sof(C20)=Sof(H20)=Sof(C18)=Sof(H18)=Sof(C19)=Sof(H19)=FVAR(1)
 Fixed Sof: F2(0.5)
5.a Aromatic/amide H refined with riding coordinates:
 C7(H7), C8(H8), C11(H11), C12(H12), C14(H14), C15(H15), C20(H20), C18(H18),
 C21(H21), C4(H4), C5(H5), C6(H6), C3(H3), C19(H19), C18A(H18A), C19A(H19A),
 C20A(H20A)
;
_shelx_shelxl_version_number 2014/7
_olex2_submission_special_instructions 'No special instructions were received'

loop_
_space_group_symop_operation_xyz
'x, y, z'
'x-y, x, z'
'-y, x-y, z'
'-x, -y, z'
'-x+y, -x, z'
'y, -x+y, z'
'-x, -y, -z'
'-x+y, -x, -z'
'y, -x+y, -z'
'x, y, -z'
'x-y, x, -z'
'-y, x-y, -z'

loop_
_atom_site_label
_atom_site_type_symbol
_atom_site_fract_x
_atom_site_fract_y
_atom_site_fract_z
_atom_site_U_iso_or_equiv
_atom_site_adp_type
_atom_site_occupancy
_atom_site_site_symmetry_order
_atom_site_calc_flag
_atom_site_refinement_flags_posn
_atom_site_refinement_flags_adp
_atom_site_refinement_flags_occupancy
_atom_site_disorder_assembly
_atom_site_disorder_group
Pd1 Pd 0.47704(3) 0.36429(3) 1.0000 0.0249(2) Uani 1 2 d S T P A .
Pd2 Pd 0.35027(3) 0.29513(3) 1.0000 0.0288(3) Uani 1 2 d S T P . .
N5 N 0.5102(2) 0.4228(2) 0.8831(6) 0.0364(14) Uani 1 1 d . U . . .
N3 N 0.3035(2) 0.3030(2) 1.1163(6) 0.0357(15) Uani 1 1 d . . . . .
N2 N 0.3912(2) 0.2837(2) 0.8765(6) 0.0312(13) Uani 1 1 d . . . . .
N1 N 0.4440(2) 0.3083(2) 0.8797(5) 0.0276(13) Uani 1 1 d . . . . .
N4 N 0.6667 0.3333 0.7260(9) 0.027(2) Uani 1 3 d S T P . .
C7 C 0.3742(3) 0.2468(3) 0.7962(7) 0.0361(17) Uani 1 1 d . . . . .
H7 H 0.3399 0.2248 0.7767 0.043 Uiso 1 1 calc R . . . .
C8 C 0.4161(3) 0.2468(3) 0.7461(8) 0.0409(19) Uani 1 1 d . . . . .
H8 H 0.4154 0.2248 0.6877 0.049 Uiso 1 1 calc R . . . .
C9 C 0.4595(3) 0.2861(3) 0.8003(7) 0.0313(16) Uani 1 1 d . . . . .
C10 C 0.5136(3) 0.3004(3) 0.7811(7) 0.0288(15) Uani 1 1 d . . . . .
C11 C 0.5255(3) 0.2732(4) 0.7017(11) 0.071(4) Uani 1 1 d . . . . .
H11 H 0.4991 0.2472 0.6583 0.085 Uiso 1 1 calc R . . . .
C12 C 0.5748(3) 0.2831(4) 0.6845(10) 0.059(3) Uani 1 1 d . . . . .
H12 H 0.5811 0.2630 0.6325 0.071 Uiso 1 1 calc R . . . .
C13 C 0.6156(2) 0.3232(2) 0.7448(6) 0.0234(14) Uani 1 1 d . . . . .
C14 C 0.6044(3) 0.3508(4) 0.8202(9) 0.060(3) Uani 1 1 d . . . . .
H14 H 0.6309 0.3778 0.8613 0.071 Uiso 1 1 calc R . . . .
C15 C 0.5543(3) 0.3397(4) 0.8376(9) 0.063(3) Uani 1 1 d . . . . .
H15 H 0.5481 0.3599 0.8898 0.075 Uiso 1 1 calc R . . . .
C20 C 0.5177(11) 0.4185(9) 0.7647(17) 0.043(5) Uani 0.53(5) 1 d . U . A 1
H20 H 0.5015 0.3858 0.7311 0.052 Uiso 0.53(5) 1 calc R . . A 1
C16 C 0.5394(3) 0.4702(3) 0.9384(7) 0.0348(17) Uani 1 1 d D . . . .
C17 C 0.5670(4) 0.5160(3) 0.8776(9) 0.058(2) Uani 1 1 d D U . . .
C18 C 0.5745(13) 0.5082(10) 0.754(2) 0.069(7) Uani 0.53(5) 1 d . U . A 1
H18 H 0.5985 0.5371 0.7122 0.083 Uiso 0.53(5) 1 calc R . . A 1
C21 C 0.5965(3) 0.5619(3) 0.9406(10) 0.062(3) Uani 1 1 d . . . . .
H21 H 0.6162 0.5926 0.9003 0.074 Uiso 1 1 calc R . . . .
C4 C 0.2670(4) 0.3067(5) 1.2986(11) 0.074(3) Uani 1 1 d . . . . .
H4 H 0.2701 0.3094 1.3798 0.089 Uiso 1 1 calc R . . . .
C5 C 0.3060(4) 0.3064(4) 1.2295(8) 0.051(2) Uani 1 1 d . . . . .
H5 H 0.3347 0.3088 1.2671 0.062 Uiso 1 1 calc R . . . .
C1 C 0.2620(3) 0.3014(3) 1.0619(8) 0.0426(19) Uani 1 1 d . . . . .
C2 C 0.2217(4) 0.3007(4) 1.1251(10) 0.054(2) Uani 1 1 d . . . . .
C6 C 0.1793(4) 0.2964(4) 1.0573(11) 0.071(3) Uani 1 1 d . . . . .
H6 H 0.1507 0.2934 1.0966 0.085 Uiso 1 1 calc R . . . .
C3 C 0.2254(5) 0.3031(5) 1.2446(11) 0.078(4) Uani 1 1 d . . . . .
H3 H 0.1990 0.3021 1.2891 0.094 Uiso 1 1 calc R . . . .
C19 C 0.5492(15) 0.4621(10) 0.692(2) 0.081(10) Uani 0.53(5) 1 d . U . A 1
H19 H 0.5525 0.4597 0.6109 0.097 Uiso 0.53(5) 1 calc R . . A 1
P1 P 0.7029(6) 0.5595(6) 0.5000 0.199(5) Uani 1 2 d DS TU P . .
F3 F 0.7083(7) 0.5671(8) 0.3543(15) 0.253(7) Uani 1 1 d D U . . .
F4 F 0.7584(10) 0.5676(10) 0.5000 0.213(7) Uani 1 2 d DS TU P . .
F1 F 0.6737(11) 0.4910(8) 0.5000 0.272(9) Uani 1 2 d DS TU P . .
F2 F 0.6397(8) 0.5401(8) 0.462(3) 0.273(12) Uani 0.5 1 d D U . . .
F5 F 0.7172(12) 0.6136(10) 0.5000 0.278(9) Uani 1 2 d DS TU P . .
P2 P 0.58969(18) 0.63207(18) 0.5000 0.0702(12) Uani 1 2 d S TU P . .
F6 F 0.6156(6) 0.6876(6) 0.5000 0.172(5) Uani 1 2 d DS TU P . .
F7 F 0.5503(7) 0.5689(6) 0.5000 0.155(5) Uani 1 2 d S TU P . .
F8 F 0.6424(7) 0.6356(8) 0.5000 0.190(6) Uani 1 2 d DS TU P . .
F9 F 0.5907(3) 0.6241(4) 0.3698(8) 0.143(4) Uani 1 1 d . U . . .
F10 F 0.5357(5) 0.6237(7) 0.5000 0.136(4) Uani 1 2 d DS TU P . .
C18A C 0.5597(10) 0.5183(8) 0.7614(14) 0.051(6) Uani 0.47(5) 1 d D U . A 2
H18A H 0.5753 0.5488 0.7187 0.061 Uiso 0.47(5) 1 calc R . . A 2
C19A C 0.5269(9) 0.4713(7) 0.713(2) 0.046(6) Uani 0.47(5) 1 d D U . A 2
H19A H 0.5210 0.4698 0.6326 0.055 Uiso 0.47(5) 1 calc R . . A 2
C20A C 0.5011(10) 0.4240(8) 0.7785(19) 0.028(4) Uani 0.47(5) 1 d . U . A 2
H20A H 0.4773 0.3938 0.7411 0.034 Uiso 0.47(5) 1 calc R . . A 2

loop_
_atom_site_aniso_label
_atom_site_aniso_U_11
_atom_site_aniso_U_22
_atom_site_aniso_U_33
_atom_site_aniso_U_23
_atom_site_aniso_U_13
_atom_site_aniso_U_12
Pd1 0.0226(4) 0.0204(4) 0.0320(4) 0.000 0.000 0.0110(3)
Pd2 0.0202(4) 0.0275(4) 0.0386(5) 0.000 0.000 0.0120(3)
N5 0.036(3) 0.028(3) 0.041(3) 0.005(3) -0.007(3) 0.014(3)
N3 0.027(3) 0.033(3) 0.043(4) -0.001(3) 0.001(3) 0.012(3)
N2 0.018(3) 0.033(3) 0.038(3) -0.002(3) 0.001(3) 0.010(2)
N1 0.022(3) 0.024(3) 0.035(3) 0.000(3) -0.001(2) 0.010(2)
N4 0.020(3) 0.020(3) 0.040(6) 0.000 0.000 0.0099(14)
C7 0.020(3) 0.034(4) 0.046(5) -0.008(4) -0.004(3) 0.008(3)
C8 0.031(4) 0.038(4) 0.052(5) -0.014(4) -0.004(4) 0.016(3)
C9 0.023(3) 0.032(4) 0.038(4) -0.005(3) -0.001(3) 0.013(3)
C10 0.024(3) 0.025(3) 0.037(4) -0.004(3) -0.004(3) 0.012(3)
C11 0.028(4) 0.073(7) 0.107(9) -0.064(7) -0.017(5) 0.023(4)
C12 0.032(4) 0.066(6) 0.082(7) -0.048(6) -0.012(5) 0.026(4)
C13 0.021(3) 0.017(3) 0.033(4) 0.001(3) 0.002(3) 0.011(3)
C14 0.023(4) 0.074(6) 0.069(7) -0.046(6) -0.010(4) 0.015(4)
C15 0.032(4) 0.081(7) 0.067(6) -0.053(6) -0.007(4) 0.021(5)
C20 0.053(12) 0.043(8) 0.042(6) 0.005(5) -0.006(6) 0.029(8)
C16 0.033(4) 0.026(4) 0.047(4) 0.005(3) -0.008(3) 0.016(3)
C17 0.059(6) 0.036(4) 0.070(5) 0.017(4) -0.013(4) 0.017(4)
C18 0.090(16) 0.044(8) 0.067(7) 0.020(6) -0.014(7) 0.027(9)
C21 0.043(5) 0.021(4) 0.112(9) 0.016(4) -0.009(5) 0.009(4)
C4 0.069(7) 0.116(10) 0.057(7) -0.013(7) 0.008(6) 0.060(7)
C5 0.048(5) 0.067(6) 0.047(5) -0.008(5) 0.000(4) 0.035(5)
C1 0.031(4) 0.044(4) 0.059(5) -0.001(4) 0.002(4) 0.022(4)
C2 0.044(5) 0.066(6) 0.068(7) 0.001(5) 0.011(5) 0.040(5)
C6 0.039(5) 0.085(7) 0.105(9) 0.001(6) 0.007(5) 0.043(5)
C3 0.069(7) 0.102(9) 0.088(9) -0.006(7) 0.019(7) 0.060(7)
C19 0.098(19) 0.056(8) 0.064(8) 0.014(6) 0.002(8) 0.021(9)
P1 0.318(13) 0.271(11) 0.134(7) 0.000 0.000 0.241(11)
F3 0.345(17) 0.342(17) 0.169(9) 0.018(8) 0.003(8) 0.245(15)
F4 0.318(15) 0.270(17) 0.156(13) 0.000 0.000 0.226(14)
F1 0.40(2) 0.280(13) 0.24(2) 0.000 0.000 0.242(14)
F2 0.336(15) 0.35(2) 0.24(3) 0.029(15) 0.004(10) 0.250(15)
F5 0.40(2) 0.293(14) 0.260(19) 0.000 0.000 0.260(15)
P2 0.076(3) 0.070(3) 0.041(2) 0.000 0.000 0.019(2)
F6 0.209(12) 0.098(6) 0.134(11) 0.000 0.000 0.020(6)
F7 0.169(10) 0.111(7) 0.129(10) 0.000 0.000 0.027(6)
F8 0.152(8) 0.286(15) 0.124(11) 0.000 0.000 0.105(9)
F9 0.110(6) 0.138(7) 0.084(5) -0.028(4) 0.017(4) -0.011(5)
F10 0.117(7) 0.188(11) 0.082(8) 0.000 0.000 0.059(7)
C18A 0.063(12) 0.029(7) 0.064(7) 0.016(5) -0.012(7) 0.027(7)
C19A 0.054(11) 0.036(7) 0.048(7) 0.019(5) -0.001(7) 0.023(6)
C20A 0.031(9) 0.027(7) 0.039(6) 0.007(5) 0.001(5) 0.025(6)

loop_
_atom_type_symbol
_atom_type_description
_atom_type_scat_dispersion_real
_atom_type_scat_dispersion_imag
_atom_type_scat_source
C C 0.0030 0.0020 'International Tables Vol C Tables 4.2.6.8 and 6.1.1.4'
H H 0.0000 0.0000 'International Tables Vol C Tables 4.2.6.8 and 6.1.1.4'
F F 0.0170 0.0100 'International Tables Vol C Tables 4.2.6.8 and 6.1.1.4'
N N 0.0060 0.0030 'International Tables Vol C Tables 4.2.6.8 and 6.1.1.4'
P P 0.1020 0.0940 'International Tables Vol C Tables 4.2.6.8 and 6.1.1.4'
Pd Pd -0.9990 1.0070 'International Tables Vol C Tables 4.2.6.8 and 6.1.1.4'

loop_
_geom_angle_atom_site_label_1
_geom_angle_atom_site_label_2
_geom_angle_atom_site_label_3
_geom_angle
_geom_angle_site_symmetry_1
_geom_angle_site_symmetry_3
N5 Pd1 Pd2 117.19(18) 10_557 .
N5 Pd1 Pd2 117.19(18) . .
N5 Pd1 N5 82.3(4) 10_557 .
N1 Pd1 Pd2 62.71(16) 10_557 .
N1 Pd1 Pd2 62.71(16) . .
N1 Pd1 N5 177.7(3) . 10_557
N1 Pd1 N5 177.7(3) 10_557 .
N1 Pd1 N5 95.7(3) 10_557 10_557
N1 Pd1 N5 95.7(3) . .
N1 Pd1 N1 86.3(3) . 10_557
N3 Pd2 Pd1 125.00(18) 10_557 .
N3 Pd2 Pd1 125.00(18) . .
N3 Pd2 N3 81.7(4) . 10_557
N2 Pd2 Pd1 59.76(17) 10_557 .
N2 Pd2 Pd1 59.76(17) . .
N2 Pd2 N3 94.5(3) 10_557 .
N2 Pd2 N3 175.1(2) 10_557 10_557
N2 Pd2 N3 94.5(3) . 10_557
N2 Pd2 N3 175.1(2) . .
N2 Pd2 N2 89.1(4) 10_557 .
C20 N5 Pd1 126.3(10) . .
C20 N5 C16 119.2(11) . .
C16 N5 Pd1 111.9(5) . .
C20A N5 Pd1 130.1(10) . .
C20A N5 C16 116.5(11) . .
C5 N3 Pd2 130.2(6) . .
C5 N3 C1 118.0(7) . .
C1 N3 Pd2 111.6(5) . .
N1 N2 Pd2 121.9(5) . .
C7 N2 Pd2 128.0(5) . .
C7 N2 N1 108.9(6) . .
N2 N1 Pd1 115.0(4) . .
C9 N1 Pd1 137.0(5) . .
C9 N1 N2 108.0(6) . .
C13 N4 C13 117.8(3) 3_655 .
C13 N4 C13 117.8(3) 5_665 .
C13 N4 C13 117.8(3) 3_655 5_665
N2 C7 H7 125.7 . .
N2 C7 C8 108.5(6) . .
C8 C7 H7 125.7 . .
C7 C8 H8 126.8 . .
C7 C8 C9 106.4(7) . .
C9 C8 H8 126.8 . .
N1 C9 C8 108.2(6) . .
N1 C9 C10 124.2(6) . .
C8 C9 C10 127.5(7) . .
C11 C10 C9 119.9(7) . .
C15 C10 C9 124.1(7) . .
C15 C10 C11 116.0(7) . .
C10 C11 H11 118.8 . .
C12 C11 C10 122.5(8) . .
C12 C11 H11 118.8 . .
C11 C12 H12 119.9 . .
C11 C12 C13 120.2(8) . .
C13 C12 H12 119.9 . .
C12 C13 N4 119.9(6) . .
C14 C13 N4 122.5(7) . .
C14 C13 C12 117.6(7) . .
C13 C14 H14 119.4 . .
C13 C14 C15 121.3(8) . .
C15 C14 H14 119.4 . .
C10 C15 C14 122.3(8) . .
C10 C15 H15 118.8 . .
C14 C15 H15 118.8 . .
N5 C20 H20 118.5 . .
N5 C20 C19 123.0(18) . .
C19 C20 H20 118.5 . .
N5 C16 C16 116.9(4) . 10_557
C17 C16 N5 123.1(8) . .
C17 C16 C16 120.1(5) . 10_557
C16 C17 C18 112.9(13) . .
C16 C17 C21 119.2(9) . .
C21 C17 C18 125.2(13) . .
C18A C17 C16 120.7(11) . .
C18A C17 C21 119.3(11) . .
C17 C18 H18 116.7 . .
C19 C18 C17 127(2) . .
C19 C18 H18 116.7 . .
C17 C21 H21 119.6 . .
C21 C21 C17 120.7(6) 10_557 .
C21 C21 H21 119.6 10_557 .
C5 C4 H4 120.6 . .
C3 C4 H4 120.6 . .
C3 C4 C5 118.8(11) . .
N3 C5 C4 122.7(9) . .
N3 C5 H5 118.6 . .
C4 C5 H5 118.6 . .
N3 C1 C1 116.9(5) . 10_557
N3 C1 C2 122.1(8) . .
C2 C1 C1 121.0(6) . 10_557
C1 C2 C6 116.4(9) . .
C3 C2 C1 117.7(9) . .
C3 C2 C6 125.9(9) . .
C2 C6 H6 118.7 . .
C6 C6 C2 122.5(6) 10_557 .
C6 C6 H6 118.7 10_557 .
C4 C3 C2 120.6(10) . .
C4 C3 H3 119.7 . .
C2 C3 H3 119.7 . .
C20 C19 H19 123.4 . .
C18 C19 C20 113(2) . .
C18 C19 H19 123.4 . .
F3 P1 F3 166.1(18) . 10_556
F3 P1 F1 96.6(9) 10_556 .
F3 P1 F1 96.6(9) . .
F3 P1 F2 107.8(17) 10_556 .
F3 P1 F2 79.3(9) 10_556 10_556
F3 P1 F2 107.8(17) . 10_556
F3 P1 F2 79.3(9) . .
F4 P1 F3 87.5(8) . 10_556
F4 P1 F3 87.5(8) . .
F4 P1 F1 92.9(13) . .
F4 P1 F2 162.8(12) . 10_556
F4 P1 F2 162.8(12) . .
F2 P1 F1 77.8(11) . .
F2 P1 F1 77.8(11) 10_556 .
F2 P1 F2 29(2) . 10_556
F5 P1 F3 83.9(8) . .
F5 P1 F3 83.9(8) . 10_556
F5 P1 F4 97.5(19) . .
F5 P1 F1 170(2) . .
F5 P1 F2 92.1(11) . .
F5 P1 F2 92.1(11) . 10_556
F2 F2 P1 75.7(12) 10_556 .
F6 P2 F7 169.7(11) . .
F6 P2 F8 88.8(8) . .
F6 P2 F9 98.1(4) . 10_556
F6 P2 F9 98.1(4) . .
F6 P2 F10 96.1(9) . .
F8 P2 F7 101.5(11) . .
F9 P2 F7 83.0(4) . .
F9 P2 F7 83.0(4) 10_556 .
F9 P2 F8 84.8(5) 10_556 .
F9 P2 F8 84.8(5) . .
F9 P2 F9 160.5(11) . 10_556
F9 P2 F10 94.5(5) 10_556 .
F9 P2 F10 94.5(5) . .
F10 P2 F7 73.6(10) . .
F10 P2 F8 175.1(11) . .
C17 C18A H18A 123.4 . .
C17 C18A C19A 113.2(16) . .
C19A C18A H18A 123.4 . .
C18A C19A H19A 118.0 . .
C18A C19A C20A 124.1(19) . .
C20A C19A H19A 118.0 . .
N5 C20A C19A 120.9(18) . .
N5 C20A H20A 119.5 . .
C19A C20A H20A 119.5 . .

loop_
_geom_bond_atom_site_label_1
_geom_bond_atom_site_label_2
_geom_bond_distance
_geom_bond_site_symmetry_2
Pd1 Pd2 3.2963(11) .
Pd1 N5 2.024(6) 10_557
Pd1 N5 2.024(6) .
Pd1 N1 2.004(6) .
Pd1 N1 2.004(6) 10_557
Pd2 N3 2.027(6) 10_557
Pd2 N3 2.027(6) .
Pd2 N2 2.006(6) .
Pd2 N2 2.006(6) 10_557
N5 C20 1.39(2) .
N5 C16 1.392(10) .
N5 C20A 1.23(2) .
N3 C5 1.294(11) .
N3 C1 1.370(10) .
N2 N1 1.374(8) .
N2 C7 1.325(10) .
N1 C9 1.337(9) .
N4 C13 1.421(6) 3_655
N4 C13 1.421(6) .
N4 C13 1.421(6) 5_665
C7 H7 0.9300 .
C7 C8 1.380(11) .
C8 H8 0.9300 .
C8 C9 1.389(10) .
C9 C10 1.473(9) .
C10 C11 1.379(11) .
C10 C15 1.362(11) .
C11 H11 0.9300 .
C11 C12 1.367(12) .
C12 H12 0.9300 .
C12 C13 1.393(10) .
C13 C14 1.347(11) .
C14 H14 0.9300 .
C14 C15 1.382(12) .
C15 H15 0.9300 .
C20 H20 0.9300 .
C20 C19 1.44(3) .
C16 C16 1.406(16) 10_557
C16 C17 1.383(11) .
C17 C18 1.47(3) .
C17 C21 1.405(13) .
C17 C18A 1.350(15) .
C18 H18 0.9300 .
C18 C19 1.39(3) .
C21 C21 1.35(2) 10_557
C21 H21 0.9300 .
C4 H4 0.9300 .
C4 C5 1.414(13) .
C4 C3 1.345(16) .
C5 H5 0.9300 .
C1 C1 1.412(18) 10_557
C1 C2 1.398(11) .
C2 C6 1.437(14) .
C2 C3 1.366(15) .
C6 C6 1.31(2) 10_557
C6 H6 0.9300 .
C3 H3 0.9300 .
C19 H19 0.9300 .
P1 F3 1.674(18) .
P1 F3 1.674(18) 10_556
P1 F4 1.56(3) .
P1 F1 1.785(17) .
P1 F2 1.736(18) .
P1 F2 1.736(18) 10_556
P1 F5 1.46(3) .
F2 F2 0.86(7) 10_556
P2 F6 1.444(16) .
P2 F7 1.657(15) .
P2 F8 1.530(18) .
P2 F9 1.506(8) 10_556
P2 F9 1.506(8) .
P2 F10 1.507(16) .
C18A H18A 0.9300 .
C18A C19A 1.368(17) .
C19A H19A 0.9300 .
C19A C20A 1.44(2) .
C20A H20A 0.9300 .

loop_
_geom_torsion_atom_site_label_1
_geom_torsion_atom_site_label_2
_geom_torsion_atom_site_label_3
_geom_torsion_atom_site_label_4
_geom_torsion
_geom_torsion_site_symmetry_1
_geom_torsion_site_symmetry_4
Pd1 N5 C20 C19 -168.8(17) . .
Pd1 N5 C16 C16 -2.7(5) . 10_557
Pd1 N5 C16 C17 178.1(7) . .
Pd1 N5 C20A C19A 175.2(12) . .
Pd1 N1 C9 C8 177.3(6) . .
Pd1 N1 C9 C10 0.2(12) . .
Pd2 N3 C5 C4 -173.6(8) . .
Pd2 N3 C1 C1 -7.8(5) . 10_557
Pd2 N3 C1 C2 173.3(7) . .
Pd2 N2 N1 Pd1 -9.6(7) . .
Pd2 N2 N1 C9 168.5(5) . .
Pd2 N2 C7 C8 -167.4(6) . .
N5 C20 C19 C18 5(3) . .
N5 C16 C17 C18 -16(2) . .
N5 C16 C17 C21 -178.5(8) . .
N5 C16 C17 C18A 12(2) . .
N3 C1 C2 C6 -176.9(9) . .
N3 C1 C2 C3 1.7(15) . .
N2 N1 C9 C8 -0.2(8) . .
N2 N1 C9 C10 -177.3(7) . .
N2 C7 C8 C9 -0.5(10) . .
N1 N2 C7 C8 0.4(9) . .
N1 C9 C10 C11 176.3(9) . .
N1 C9 C10 C15 -3.7(13) . .
N4 C13 C14 C15 -179.4(10) . .
C7 N2 N1 Pd1 -178.3(5) . .
C7 N2 N1 C9 -0.1(8) . .
C7 C8 C9 N1 0.4(10) . .
C7 C8 C9 C10 177.4(8) . .
C8 C9 C10 C11 -0.3(14) . .
C8 C9 C10 C15 179.7(10) . .
C9 C10 C11 C12 -176.7(11) . .
C9 C10 C15 C14 177.6(10) . .
C10 C11 C12 C13 -2.6(19) . .
C11 C10 C15 C14 -2.4(17) . .
C11 C12 C13 N4 -179.7(10) . .
C11 C12 C13 C14 0.7(16) . .
C12 C13 C14 C15 0.2(16) . .
C13 N4 C13 C12 -56.1(14) 3_655 .
C13 N4 C13 C12 153.1(8) 5_665 .
C13 N4 C13 C14 -27.3(14) 5_665 .
C13 N4 C13 C14 123.4(8) 3_655 .
C13 C14 C15 C10 0.7(19) . .
C15 C10 C11 C12 3.3(17) . .
C20 N5 C16 C16 -165.5(16) . 10_557
C20 N5 C16 C17 15.3(19) . .
C16 N5 C20 C19 -9(3) . .
C16 N5 C20A C19A 11(2) . .
C16 C16 C17 C18 164.5(17) 10_557 .
C16 C16 C17 C21 2.3(11) 10_557 .
C16 C16 C17 C18A -167.0(18) 10_557 .
C16 C17 C18 C19 13(3) . .
C16 C17 C21 C21 -2.3(11) . 10_557
C16 C17 C18A C19A -6(3) . .
C17 C18 C19 C20 -7(4) . .
C17 C18A C19A C20A 2(3) . .
C18 C17 C21 C21 -162(2) . 10_557
C21 C17 C18 C19 174(2) . .
C21 C17 C18A C19A -174.9(15) . .
C5 N3 C1 C1 175.6(6) . 10_557
C5 N3 C1 C2 -3.4(13) . .
C5 C4 C3 C2 -2(2) . .
C1 N3 C5 C4 2.3(15) . .
C1 C1 C2 C6 4.2(11) 10_557 .
C1 C1 C2 C3 -177.2(8) 10_557 .
C1 C2 C6 C6 -4.3(11) . 10_557
C1 C2 C3 C4 1.0(19) . .
C6 C2 C3 C4 179.5(12) . .
C3 C4 C5 N3 0.3(18) . .
C3 C2 C6 C6 177.2(9) . 10_557
F3 P1 F2 F2 -173.9(9) . 10_556
F3 P1 F2 F2 -6.3(9) 10_556 10_556
F4 P1 F2 F2 146(5) . 10_556
F1 P1 F2 F2 86.8(4) . 10_556
F5 P1 F2 F2 -90.5(3) . 10_556
C18A C17 C21 C21 167.1(17) . 10_557
C18A C19A C20A N5 -5(3) . .
C20A N5 C16 C16 164.7(15) . 10_557
C20A N5 C16 C17 -14.5(18) . .
